data_4115635
loop_
_publ_author_name
'Shu-Li You'
'Xia-Zhen Zhu'
'Yu-Mei Luo'
'Xue-Long Hou'
'Li-Xin Dai'

_publ_section_title
;
 Highly Regio- and Enantioselective Pd-Catalyzed Allylic Alkylation and
 Amination of Monosubstituted Allylic Acetates with Novel Ferrocene
 P,N-Ligands
;
_journal_name_full 'Journal of the American Chemical Society'
_journal_page_first 7471
_journal_page_last 7472
_journal_paper_doi 10.1021/ja016121w
_journal_volume 123
_journal_year 2001
_chemical_formula_sum 'C41 H43 Fe N2 O3 P'
_space_group_IT_number 4
_symmetry_cell_setting monoclinic
_symmetry_Int_Tables_number 4
_symmetry_space_group_name_Hall 'P 2yb'
_symmetry_space_group_name_H-M 'P 1 21 1'
_audit_creation_date 'Thu Nov 10 15:53:37 2000'
_audit_creation_method 'from TEXRAY.INF file'
_cell_angle_alpha 90
_cell_angle_beta 103.18(2)
_cell_angle_gamma 90
_cell_formula_units_Z 2.00
_cell_length_a 11.146(3)
_cell_length_b 14.417(2)
_cell_length_c 11.537(3)
_cell_measurement_reflns_used 21
_cell_measurement_temperature 20.0
_cell_measurement_theta_max 21.65
_cell_measurement_theta_min 14.59
_cell_volume 1805.1(7)
_computing_cell_refinement 'MSC/AFC Diffractometer Control'
_computing_data_collection 'MSC/AFC Diffractometer Control'
_computing_data_reduction 'teXsan: PROCESS (MSC)'
_computing_publication_material 'teXsan: FINISH (MSC)'
_computing_structure_refinement 'teXsan: LS (MSC)'
_computing_structure_solution SHELXS86
_diffrn_ambient_temperature 20.0
_diffrn_measurement_device AFC7R
_diffrn_measurement_method 'omega/2-theta scans'
_diffrn_orient_matrix_UB_11 -0.08027
_diffrn_orient_matrix_UB_12 0.01342
_diffrn_orient_matrix_UB_13 0.02140
_diffrn_orient_matrix_UB_21 -0.04398
_diffrn_orient_matrix_UB_22 -0.00834
_diffrn_orient_matrix_UB_23 -0.08516
_diffrn_orient_matrix_UB_31 -0.01066
_diffrn_orient_matrix_UB_32 -0.06754
_diffrn_orient_matrix_UB_33 0.01467
_diffrn_radiation_monochromator graphite
_diffrn_radiation_source 'X-ray tube'
_diffrn_radiation_type MoKalpha
_diffrn_radiation_wavelength 0.7107
_diffrn_reflns_av_R_equivalents 3.00
_diffrn_reflns_limit_h_max 13
_diffrn_reflns_limit_h_min 0
_diffrn_reflns_limit_k_max 17
_diffrn_reflns_limit_k_min 0
_diffrn_reflns_limit_l_max 14
_diffrn_reflns_limit_l_min -13
_diffrn_reflns_number 4076
_diffrn_reflns_theta_max 27.5029
_diffrn_standards_decay_% -0.27
_diffrn_standards_interval_count 200
_diffrn_standards_number 3
_exptl_absorpt_coefficient_mu_cm 5.020
_exptl_absorpt_correction_T_max 1.000
_exptl_absorpt_correction_T_min 0.812
_exptl_absorpt_correction_type empirical
_exptl_absorpt_process_details psi-scan
_exptl_crystal_colour red
_exptl_crystal_density_diffrn 1.285
_exptl_crystal_description prismatic
_exptl_crystal_F_000 736.00
_exptl_crystal_size_max 0.300
_exptl_crystal_size_min 0.200
_refine_diff_density_max -0.33360
_refine_diff_density_min 0.37960
_refine_ls_extinction_coef 5.50870
_refine_ls_extinction_method Zachariasen_type_2_gaussian_isotropic
_refine_ls_goodness_of_fit_obs 1.630
_refine_ls_matrix_type full
_refine_ls_number_parameters 433
_refine_ls_number_reflns 2625
_refine_ls_number_restraints 0
_refine_ls_R_factor_obs 0.0530
_refine_ls_shift/esd_max 0.0300
_refine_ls_structure_factor_coef F
_refine_ls_weighting_scheme sigma
_refine_ls_wR_factor_obs 0.0530
_cod_data_source_file ja016121w_3.cif
_cod_data_source_block master_file_afc7*.xtl
_cod_original_sg_symbol_H-M 'P 21 '
_cod_original_formula_sum 'C41 H43 O3 N2 P Fe'
_cod_database_code 4115635

loop_
_symmetry_equiv_pos_as_xyz
'   +x,   +y,   +z'
'   -x,1/2+y,   -z'

loop_
_atom_site_aniso_label
_atom_site_aniso_U_11
_atom_site_aniso_U_22
_atom_site_aniso_U_33
_atom_site_aniso_U_12
_atom_site_aniso_U_13
_atom_site_aniso_U_23
Fe 0.1013(9) 0.0589(6) 0.0377(5) 0.0231(7) 0.0128(5) -0.0024(5)
P 0.060(1) 0.052(1) 0.0426(9) -0.0017(9) 0.0118(8) 0.0032(8)
O1 0.102(4) 0.076(4) 0.065(4) -0.030(4) -0.001(3) -0.004(3)
O2 0.053(3) 0.049(2) 0.046(3) -0.003(2) 0.015(2) -0.003(2)
O3 0.078(4) 0.054(3) 0.065(3) 0.004(3) -0.004(3) 0.021(3)
N1 0.064(4) 0.055(3) 0.041(3) 0.004(3) 0.000(3) 0.002(3)
N2 0.067(4) 0.090(5) 0.090(5) -0.016(4) 0.029(4) 0.001(4)
C1 0.132(8) 0.055(5) 0.049(5) 0.031(6) -0.001(5) 0.002(4)
C2 0.152(10) 0.089(7) 0.057(5) 0.061(8) 0.001(6) -0.014(5)
C3 0.094(7) 0.123(9) 0.052(4) 0.021(6) 0.020(5) 0.003(5)
C4 0.074(5) 0.078(5) 0.047(4) 0.002(5) 0.002(4) -0.004(5)
C5 0.107(7) 0.050(4) 0.034(4) 0.018(5) -0.004(4) -0.001(3)
C6 0.088(6) 0.045(4) 0.042(4) -0.003(4) -0.012(4) 0.014(3)
C7 0.098(8) 0.086(7) 0.101(7) -0.022(6) -0.003(6) 0.014(6)
C8 0.056(4) 0.079(5) 0.055(4) 0.000(5) 0.003(3) 0.027(5)
C9 0.062(5) 0.091(6) 0.071(5) -0.001(5) 0.001(4) 0.019(5)
C10 0.109(8) 0.094(7) 0.087(7) 0.019(6) 0.029(6) 0.038(5)
C11 0.078(7) 0.153(10) 0.096(7) 0.029(7) 0.028(5) 0.050(7)
C12 0.098(7) 0.099(7) 0.122(8) 0.006(6) 0.028(6) -0.033(6)
C13 0.093(6) 0.048(4) 0.045(4) -0.001(4) 0.012(4) 0.001(3)
C14 0.150(9) 0.050(5) 0.055(5) 0.009(6) 0.011(6) -0.011(4)
C15 0.156(9) 0.066(6) 0.048(4) 0.055(6) 0.031(5) 0.008(4)
C16 0.089(6) 0.087(7) 0.057(4) 0.036(5) 0.036(4) 0.019(5)
C17 0.073(5) 0.054(4) 0.039(3) 0.017(4) 0.013(3) 0.006(4)
C18 0.050(4) 0.037(3) 0.034(3) -0.002(3) 0.007(3) 0.002(3)
C19 0.051(4) 0.042(4) 0.057(4) -0.008(3) 0.006(3) -0.002(3)
C20 0.070(5) 0.042(4) 0.053(4) 0.000(4) 0.002(4) -0.009(3)
C21 0.066(5) 0.053(4) 0.032(3) 0.018(4) 0.006(3) 0.001(3)
C22 0.092(7) 0.071(5) 0.048(4) 0.020(5) 0.007(4) -0.007(4)
C23 0.124(9) 0.081(6) 0.059(5) 0.029(6) 0.037(6) -0.001(5)
C24 0.082(7) 0.094(7) 0.092(6) 0.033(5) 0.054(5) 0.010(6)
C25 0.060(5) 0.072(5) 0.064(4) 0.010(4) 0.024(4) 0.006(4)
C26 0.050(4) 0.040(3) 0.036(3) 0.010(3) 0.003(3) 0.000(3)
C27 0.044(4) 0.035(3) 0.040(3) 0.000(3) 0.004(3) 0.003(3)
C28 0.035(4) 0.052(4) 0.044(3) 0.001(3) 0.010(3) -0.002(3)
C29 0.046(4) 0.051(4) 0.066(5) -0.007(3) 0.016(4) -0.004(4)
C30 0.078(6) 0.044(4) 0.090(6) -0.022(4) -0.004(5) 0.002(4)
C31 0.073(6) 0.069(5) 0.082(6) -0.030(5) -0.004(5) -0.024(5)
C32 0.049(4) 0.066(6) 0.067(4) -0.009(4) -0.005(3) -0.014(4)
C33 0.069(5) 0.110(7) 0.080(5) -0.027(7) -0.020(4) -0.019(7)
C34 0.081(6) 0.125(9) 0.068(5) -0.008(7) -0.026(5) 0.008(6)
C35 0.081(6) 0.093(6) 0.066(5) -0.001(5) -0.004(5) 0.024(5)
C36 0.052(4) 0.060(5) 0.059(4) 0.003(4) 0.004(4) 0.006(4)
C37 0.040(4) 0.067(4) 0.045(4) -0.009(4) 0.003(3) -0.003(4)
C38 0.043(5) 0.147(10) 0.15(1) 0.004(6) 0.011(6) -0.019(8)
C39 0.073(9) 0.53(4) 0.49(3) -0.06(2) -0.06(1) 0.39(3)
C40 0.124(9) 0.104(8) 0.14(1) -0.063(7) 0.065(8) -0.027(7)
C41 0.22(2) 0.13(1) 0.117(10) -0.06(1) 0.05(1) 0.017(8)

loop_
_atom_site_label
_atom_site_fract_x
_atom_site_fract_y
_atom_site_fract_z
_atom_site_U_iso_or_equiv
_atom_site_thermal_displace_type
Fe 0.3220(1) 0.5716 0.74462(8) 0.0664 Uij
P 0.2287(2) 0.4550(1) 0.4943(1) 0.0518 Uij
O1 0.1139(6) 0.4819(4) 0.9219(5) 0.0842 Uij
O2 0.2665(4) 0.5026(3) 0.3740(4) 0.0485 Uij
O3 0.4241(5) 0.6667(3) 0.2130(4) 0.0689 Uij
N1 0.2240(5) 0.5813(5) 1.0549(4) 0.0552 Uij
N2 0.0789(6) 0.4334(5) 0.4553(6) 0.0808 Uij
C1 0.3264(10) 0.4439(6) 0.8207(7) 0.0823 Uij
C2 0.436(1) 0.4610(8) 0.7833(7) 0.1028 Uij
C3 0.4965(9) 0.5392(7) 0.8403(7) 0.0892 Uij
C4 0.4237(7) 0.5729(7) 0.9180(6) 0.0683 Uij
C5 0.3200(9) 0.5150(5) 0.9046(6) 0.0668 Uij
C6 0.2196(8) 0.5290(5) 0.9667(6) 0.0622 Uij
C7 0.0290(9) 0.5072(7) 0.995(1) 0.0992 Uij
C8 0.1004(6) 0.5802(7) 1.0817(6) 0.0647 Uij
C9 0.0413(8) 0.6772(6) 1.0748(7) 0.0772 Uij
C10 0.0318(9) 0.7189(7) 0.9513(8) 0.0955 Uij
C11 -0.0856(9) 0.6718(8) 1.1009(8) 0.1077 Uij
C12 0.1210(9) 0.7384(8) 1.1678(9) 0.1058 Uij
C13 0.3297(8) 0.6321(5) 0.5840(6) 0.0627 Uij
C14 0.308(1) 0.7001(6) 0.6658(7) 0.0872 Uij
C15 0.200(1) 0.6778(6) 0.7010(7) 0.0886 Uij
C16 0.1521(8) 0.5953(6) 0.6429(6) 0.0748 Uij
C17 0.2300(6) 0.5660(6) 0.5691(5) 0.0552 Uij
C18 0.3158(6) 0.4492(4) 0.2982(5) 0.0408 Uij
C19 0.2499(6) 0.3749(4) 0.2356(6) 0.0509 Uij
C20 0.2959(7) 0.3261(5) 0.1544(6) 0.0567 Uij
C21 0.4102(7) 0.3500(5) 0.1312(5) 0.0512 Uij
C22 0.4584(9) 0.3027(6) 0.0435(6) 0.0717 Uij
C23 0.571(1) 0.3259(7) 0.0239(7) 0.0854 Uij
C24 0.6367(8) 0.3980(7) 0.0869(8) 0.0841 Uij
C25 0.5938(7) 0.4468(6) 0.1721(6) 0.0638 Uij
C26 0.4792(6) 0.4235(4) 0.1952(5) 0.0429 Uij
C27 0.4296(6) 0.4730(4) 0.2828(5) 0.0405 Uij
C28 0.5013(6) 0.5484(4) 0.3541(5) 0.0432 Uij
C29 0.4963(6) 0.6380(5) 0.3163(7) 0.0539 Uij
C30 0.5635(8) 0.7085(5) 0.3888(8) 0.0745 Uij
C31 0.6386(8) 0.6867(6) 0.4955(8) 0.0778 Uij
C32 0.6504(6) 0.5950(5) 0.5365(6) 0.0634 Uij
C33 0.7328(8) 0.5692(9) 0.6475(7) 0.0924 Uij
C34 0.7457(9) 0.4800(8) 0.6834(8) 0.0986 Uij
C35 0.6789(8) 0.4104(7) 0.6134(7) 0.0833 Uij
C36 0.5985(6) 0.4323(5) 0.5097(6) 0.0583 Uij
C37 0.5843(6) 0.5245(5) 0.4668(6) 0.0518 Uij
C38 -0.0093(8) 0.5013(9) 0.390(1) 0.1168 Uij
C39 -0.115(1) 0.511(2) 0.386(2) 0.3844 Uij
C40 0.036(1) 0.3371(8) 0.458(1) 0.1162 Uij
C41 -0.004(1) 0.3088(9) 0.564(1) 0.1511 Uij
H1 0.2705 0.3937 0.7748 0.0902 Uij
H2 0.4508 0.4160 0.7315 0.0902 Uij
H3 0.5834 0.5741 0.8266 0.0902 Uij
H4 0.4528 0.6310 0.9519 0.0902 Uij
H5 -0.0421 0.5316 0.9465 0.1260 Uij
H6 0.0127 0.4539 1.0360 0.0902 Uij
H7 0.1116 0.5829 1.1689 0.0902 Uij
H8 0.1164 0.7166 0.9343 0.0902 Uij
H9 -0.0189 0.6835 0.8918 0.1159 Uij
H10 0.0092 0.7811 0.9482 0.1260 Uij
H11 -0.1609 0.6288 1.0231 0.0902 Uij
H12 -0.1196 0.7439 1.1113 0.0902 Uij
H13 -0.1034 0.6347 1.1635 0.0902 Uij
H14 0.1081 0.7228 1.2430 0.1329 Uij
H15 0.2045 0.7298 1.1653 0.1329 Uij
H16 0.0983 0.8015 1.1496 0.1159 Uij
H17 0.4190 0.6302 0.5554 0.1821 Uij
H18 0.3415 0.7626 0.7131 0.0902 Uij
H19 0.1680 0.7135 0.7540 0.0902 Uij
H20 0.0873 0.5654 0.6595 0.0902 Uij
H21 0.1740 0.3591 0.2491 0.0606 Uij
H22 0.2487 0.2747 0.1155 0.0902 Uij
H23 0.4136 0.2564 -0.0052 0.0902 Uij
H24 0.5881 0.3026 -0.0490 0.0902 Uij
H25 0.7116 0.4137 0.0714 0.0837 Uij
H26 0.6424 0.4963 0.2138 0.0902 Uij
H27 0.5518 0.7716 0.3642 0.0902 Uij
H28 0.6839 0.7345 0.5433 0.0902 Uij
H29 0.7775 0.6175 0.6967 0.0902 Uij
H30 0.7956 0.4650 0.7589 0.1214 Uij
H31 0.6886 0.3479 0.6389 0.0902 Uij
H32 0.5506 0.3843 0.4656 0.0902 Uij
H33 0.0378 0.5589 0.3976 0.1577 Uij
H34 -0.0170 0.4831 0.3053 0.1159 Uij
H35 -0.1637 0.5628 0.3439 0.2419 Uij
H36 -0.1691 0.4648 0.3978 0.2419 Uij
H37 -0.1163 0.5475 0.4797 0.2419 Uij
H38 0.1068 0.2977 0.4538 0.1419 Uij
H39 -0.0251 0.3267 0.3876 0.1419 Uij
H40 0.0542 0.3203 0.6350 0.1879 Uij
H41 -0.0335 0.2479 0.5601 0.1879 Uij
H42 -0.0778 0.3491 0.5688 0.1879 Uij
H43 0.3593 0.7155 0.1725 0.0902 Uij

loop_
_atom_type_symbol
_atom_type_oxidation_number
_atom_type_number_in_cell
_atom_type_scat_dispersion_real
_atom_type_scat_dispersion_imag
_atom_type_scat_source
C 0 82 0.003 0.002 'International Tables'
H 0 86 0.000 0.000 'International Tables'
O 0 6 0.011 0.006 'International Tables'
N 0 4 0.006 0.003 'International Tables'
P 0 2 0.102 0.094 'International Tables'
Fe 0 2 0.346 0.844 'International Tables'

loop_
_geom_angle_atom_site_label_1
_geom_angle_atom_site_label_2
_geom_angle_atom_site_label_3
_geom_angle
_geom_angle_publ_flag
C(1) Fe C(2) 40.6(4) yes
C(1) Fe C(3) 68.7(4) yes
C(1) Fe C(4) 68.6(4) yes
C(1) Fe C(5) 41.1(3) yes
C(1) Fe C(13) 140.0(3) yes
C(1) Fe C(14) 177.2(5) yes
C(1) Fe C(15) 137.4(5) yes
C(1) Fe C(16) 109.3(4) yes
C(1) Fe C(17) 110.3(3) yes
C(2) Fe C(3) 40.0(4) yes
C(2) Fe C(4) 67.3(4) yes
C(2) Fe C(5) 67.6(4) yes
C(2) Fe C(13) 112.1(4) yes
C(2) Fe C(14) 141.9(5) yes
C(2) Fe C(15) 176.8(5) yes
C(2) Fe C(16) 136.2(4) yes
C(2) Fe C(17) 109.5(3) yes
C(3) Fe C(4) 40.5(3) yes
C(3) Fe C(5) 68.0(3) yes
C(3) Fe C(13) 110.4(3) yes
C(3) Fe C(14) 114.0(4) yes
C(3) Fe C(15) 143.2(5) yes
C(3) Fe C(16) 175.7(4) yes
C(3) Fe C(17) 135.9(3) yes
C(4) Fe C(5) 40.2(3) yes
C(4) Fe C(13) 137.7(3) yes
C(4) Fe C(14) 113.0(4) yes
C(4) Fe C(15) 115.0(4) yes
C(4) Fe C(16) 143.0(3) yes
C(4) Fe C(17) 176.4(3) yes
C(5) Fe C(13) 177.9(4) yes
C(5) Fe C(14) 138.8(3) yes
C(5) Fe C(15) 112.5(4) yes
C(5) Fe C(16) 113.2(3) yes
C(5) Fe C(17) 141.0(3) yes
C(13) Fe C(14) 40.2(3) yes
C(13) Fe C(15) 67.8(3) yes
C(13) Fe C(16) 68.4(3) yes
C(13) Fe C(17) 41.0(3) yes
C(14) Fe C(15) 40.0(4) yes
C(14) Fe C(16) 68.0(4) yes
C(14) Fe C(17) 68.2(3) yes
C(15) Fe C(16) 40.7(4) yes
C(15) Fe C(17) 68.3(3) yes
C(16) Fe C(17) 40.6(3) yes
O(2) P N(2) 106.2(3) yes
O(2) P C(17) 93.2(3) yes
N(2) P C(17) 101.1(3) yes
C(6) O(1) C(7) 106.0(6) yes
P O(2) C(18) 120.6(4) yes
C(6) N(1) C(8) 107.2(6) yes
P N(2) C(38) 121.9(6) yes
P N(2) C(40) 119.0(7) yes
C(38) N(2) C(40) 117.1(8) yes
Fe C(1) C(2) 69.3(6) yes
Fe C(1) C(5) 69.0(5) yes
C(2) C(1) C(5) 105.3(9) yes
Fe C(2) C(1) 70.0(5) yes
Fe C(2) C(3) 71.3(5) yes
C(1) C(2) C(3) 110.8(8) yes
Fe C(3) C(2) 68.8(5) yes
Fe C(3) C(4) 69.9(4) yes
C(2) C(3) C(4) 106.8(9) yes
Fe C(4) C(3) 69.6(4) yes
Fe C(4) C(5) 68.4(4) yes
C(3) C(4) C(5) 107.5(8) yes
Fe C(5) C(1) 70.0(4) yes
Fe C(5) C(4) 71.4(4) yes
Fe C(5) C(6) 123.8(5) yes
C(1) C(5) C(4) 109.6(8) yes
C(1) C(5) C(6) 126.2(9) yes
C(4) C(5) C(6) 124.2(7) yes
O(1) C(6) N(1) 118.6(8) yes
O(1) C(6) C(5) 115.8(7) yes
N(1) C(6) C(5) 125.5(7) yes
O(1) C(7) C(8) 103.9(7) yes
N(1) C(8) C(7) 103.9(7) yes
N(1) C(8) C(9) 112.8(7) yes
C(7) C(8) C(9) 115.8(6) yes
C(8) C(9) C(10) 110.1(7) yes
C(8) C(9) C(11) 110.5(7) yes
C(8) C(9) C(12) 108.5(7) yes
C(10) C(9) C(11) 109.7(7) yes
C(10) C(9) C(12) 109.7(8) yes
C(11) C(9) C(12) 108.3(9) yes
Fe C(13) C(14) 69.4(4) yes
Fe C(13) C(17) 68.9(4) yes
C(14) C(13) C(17) 107.1(7) yes
Fe C(14) C(13) 70.4(4) yes
Fe C(14) C(15) 69.2(5) yes
C(13) C(14) C(15) 108.8(8) yes
Fe C(15) C(14) 70.8(5) yes
Fe C(15) C(16) 69.0(4) yes
C(14) C(15) C(16) 108.3(7) yes
Fe C(16) C(15) 70.3(5) yes
Fe C(16) C(17) 71.0(4) yes
C(15) C(16) C(17) 108.7(8) yes
Fe C(17) P 116.8(4) yes
Fe C(17) C(13) 70.0(4) yes
Fe C(17) C(16) 68.3(4) yes
P C(17) C(13) 124.1(5) yes
P C(17) C(16) 127.6(7) yes
C(13) C(17) C(16) 107.1(7) yes
O(2) C(18) C(19) 121.2(6) yes
O(2) C(18) C(27) 117.5(5) yes
C(19) C(18) C(27) 121.2(6) yes
C(18) C(19) C(20) 120.9(6) yes
C(19) C(20) C(21) 120.4(6) yes
C(20) C(21) C(22) 121.6(7) yes
C(20) C(21) C(26) 119.6(6) yes
C(22) C(21) C(26) 118.8(7) yes
C(21) C(22) C(23) 120.7(8) yes
C(22) C(23) C(24) 119.7(8) yes
C(23) C(24) C(25) 122.0(8) yes
C(24) C(25) C(26) 119.4(8) yes
C(21) C(26) C(25) 119.3(6) yes
C(21) C(26) C(27) 119.1(6) yes
C(25) C(26) C(27) 121.6(6) yes
C(18) C(27) C(26) 118.8(5) yes
C(18) C(27) C(28) 120.8(6) yes
C(26) C(27) C(28) 120.4(5) yes
C(27) C(28) C(29) 122.7(6) yes
C(27) C(28) C(37) 118.4(5) yes
C(29) C(28) C(37) 118.8(6) yes
O(3) C(29) C(28) 123.4(6) yes
O(3) C(29) C(30) 115.6(6) yes
C(28) C(29) C(30) 120.9(7) yes
C(29) C(30) C(31) 120.2(7) yes
C(30) C(31) C(32) 121.1(7) yes
C(31) C(32) C(33) 122.3(7) yes
C(31) C(32) C(37) 119.7(6) yes
C(33) C(32) C(37) 117.9(7) yes
C(32) C(33) C(34) 121.3(8) yes
C(33) C(34) C(35) 120.2(7) yes
C(34) C(35) C(36) 120.1(8) yes
C(35) C(36) C(37) 121.7(7) yes
C(28) C(37) C(32) 119.1(6) yes
C(28) C(37) C(36) 122.2(6) yes
C(32) C(37) C(36) 118.7(6) yes
N(2) C(38) C(39) 130(1) yes
N(2) C(40) C(41) 116.4(9) yes

loop_
_geom_bond_atom_site_label_1
_geom_bond_atom_site_label_2
_geom_bond_distance
_geom_bond_publ_flag
Fe C(1) 2.036(9) yes
Fe C(2) 2.027(9) yes
Fe C(3) 2.059(9) yes
Fe C(4) 2.062(6) yes
Fe C(5) 2.023(7) yes
Fe C(13) 2.067(7) yes
Fe C(14) 2.054(8) yes
Fe C(15) 2.033(8) yes
Fe C(16) 2.017(8) yes
Fe C(17) 2.052(6) yes
P O(2) 1.685(4) yes
P N(2) 1.656(7) yes
P C(17) 1.818(8) yes
O(1) C(6) 1.356(8) yes
O(1) C(7) 1.45(1) yes
O(2) C(18) 1.370(7) yes
O(3) C(29) 1.342(8) yes
N(1) C(6) 1.258(9) yes
N(1) C(8) 1.480(9) yes
N(2) C(38) 1.47(1) yes
N(2) C(40) 1.47(1) yes
C(1) C(2) 1.41(1) yes
C(1) C(5) 1.42(1) yes
C(2) C(3) 1.40(1) yes
C(3) C(4) 1.43(1) yes
C(4) C(5) 1.40(1) yes
C(5) C(6) 1.47(1) yes
C(7) C(8) 1.54(1) yes
C(8) C(9) 1.54(1) yes
C(9) C(10) 1.53(1) yes
C(9) C(11) 1.51(1) yes
C(9) C(12) 1.51(1) yes
C(13) C(14) 1.42(1) yes
C(13) C(17) 1.44(1) yes
C(14) C(15) 1.40(1) yes
C(15) C(16) 1.41(1) yes
C(16) C(17) 1.412(9) yes
C(18) C(19) 1.402(8) yes
C(18) C(27) 1.364(8) yes
C(19) C(20) 1.362(9) yes
C(20) C(21) 1.402(10) yes
C(21) C(22) 1.423(10) yes
C(21) C(26) 1.415(9) yes
C(22) C(23) 1.37(1) yes
C(23) C(24) 1.38(1) yes
C(24) C(25) 1.38(1) yes
C(25) C(26) 1.405(10) yes
C(26) C(27) 1.446(8) yes
C(27) C(28) 1.482(8) yes
C(28) C(29) 1.361(9) yes
C(28) C(37) 1.455(8) yes
C(29) C(30) 1.417(9) yes
C(30) C(31) 1.36(1) yes
C(31) C(32) 1.40(1) yes
C(32) C(33) 1.44(1) yes
C(32) C(37) 1.397(9) yes
C(33) C(34) 1.35(1) yes
C(34) C(35) 1.39(1) yes
C(35) C(36) 1.358(9) yes
C(36) C(37) 1.415(10) yes
C(38) C(39) 1.18(2) yes
C(40) C(41) 1.46(1) yes
